data_4111928
loop_
_publ_author_name
'Devarajulu Sureshkumar'
'Srinivasa Murthy Koutha'
'Srinivasan Chandrasekaran'

_publ_section_title
;
 Chemistry of Tetrathiomolybdate: Aziridine Ring Opening Reactions and
 Facile Synthesis of Interesting Sulfur Heterocycles
;
_journal_name_full 'Journal of the American Chemical Society'
_journal_page_first 12760
_journal_page_last 12761
_journal_paper_doi 10.1021/ja052969z
_journal_volume 127
_journal_year 2005
_chemical_absolute_configuration syn
_chemical_compound_source 'see text'
_chemical_formula_moiety 'C17 H23 N O3 S2'
_chemical_formula_sum 'C17 H23 N O3 S2'
_chemical_formula_weight 353.50
_chemical_melting_point 447
_chemical_name_common Thia-bicyclononane
_chemical_name_systematic
;
N1-[(1R,4S,5R,8R)-4,8-dimethyl-7-oxo-2-thiabicyclo[3.3.1]
non-4-yl]-4-methyl-1-benzenesulfonamide
;
_space_group_IT_number 4
_symmetry_cell_setting monoclinic
_symmetry_Int_Tables_number 4
_symmetry_space_group_name_Hall 'P 2yb'
_symmetry_space_group_name_H-M 'P 1 21 1'
_atom_sites_solution_hydrogens geom
_atom_sites_solution_primary direct
_atom_sites_solution_secondary difmap
_cell_angle_alpha 90
_cell_angle_beta 106.637(10)
_cell_angle_gamma 90
_cell_formula_units_Z 2
_cell_length_a 10.879(8)
_cell_length_b 6.214(4)
_cell_length_c 13.814(10)
_cell_measurement_reflns_used 600
_cell_measurement_temperature 296(2)
_cell_measurement_theta_max 25.00
_cell_measurement_theta_min 1.54
_cell_volume 894.8(11)
_computing_cell_refinement SMART
_computing_data_collection 'SMART (Bruker, 1998)'
_computing_data_reduction 'SAINT (Bruker, 1998)'
_computing_molecular_graphics 'Ortep-3 for Windows (Farrugia, 1997) and CAMERON (Watkin et al., 1993)'
_computing_publication_material 'PLATON (Spek, 2003)'
_computing_structure_refinement 'SHELXL-97 (Sheldrick, 1997)'
_computing_structure_solution 'SIR92 (Altomare et al., 1993)'
_diffrn_ambient_temperature 296(2)
_diffrn_measured_fraction_theta_full 1.000
_diffrn_measured_fraction_theta_max 1.000
_diffrn_measurement_device_type 'Bruker SMART CCD area detector'
_diffrn_measurement_method '\f and \w scans'
_diffrn_radiation_monochromator graphite
_diffrn_radiation_source 'fine-focus sealed tube'
_diffrn_radiation_type MoK\a
_diffrn_radiation_wavelength 0.71073
_diffrn_reflns_av_R_equivalents 0.0169
_diffrn_reflns_av_sigmaI/netI 0.0236
_diffrn_reflns_limit_h_max 12
_diffrn_reflns_limit_h_min -12
_diffrn_reflns_limit_k_max 7
_diffrn_reflns_limit_k_min -7
_diffrn_reflns_limit_l_max 16
_diffrn_reflns_limit_l_min -15
_diffrn_reflns_number 6441
_diffrn_reflns_reduction_process ' ?'
_diffrn_reflns_theta_full 25.00
_diffrn_reflns_theta_max 25.00
_diffrn_reflns_theta_min 1.54
_exptl_absorpt_coefficient_mu 0.311
_exptl_absorpt_correction_T_max 0.9846
_exptl_absorpt_correction_T_min 0.8346
_exptl_absorpt_correction_type multi-scan
_exptl_absorpt_process_details '(SADABS; Sheldrick, 1997)'
_exptl_crystal_colour colorless
_exptl_crystal_density_diffrn 1.312
_exptl_crystal_density_method 'Not Measured'
_exptl_crystal_description block
_exptl_crystal_F_000 376
_exptl_crystal_size_max 0.55
_exptl_crystal_size_mid 0.18
_exptl_crystal_size_min 0.05
_refine_diff_density_max 0.256
_refine_diff_density_min -0.151
_refine_diff_density_rms 0.035
_refine_ls_abs_structure_details 'Flack H D (1983), Acta Cryst. A39, 876-881'
_refine_ls_abs_structure_Flack 0.01(6)
_refine_ls_extinction_method none
_refine_ls_goodness_of_fit_ref 1.128
_refine_ls_hydrogen_treatment constr
_refine_ls_matrix_type full
_refine_ls_number_parameters 211
_refine_ls_number_reflns 3145
_refine_ls_number_restraints 1
_refine_ls_restrained_S_all 1.128
_refine_ls_R_factor_all 0.0325
_refine_ls_R_factor_gt 0.0313
_refine_ls_shift/su_max 0.000
_refine_ls_shift/su_mean 0.000
_refine_ls_structure_factor_coef Fsqd
_refine_ls_weighting_details 'calc w=1/[\s^2^(Fo^2^)+(0.0515P)^2^+0.0737P] where P=(Fo^2^+2Fc^2^)/3'
_refine_ls_weighting_scheme calc
_refine_ls_wR_factor_gt 0.0849
_refine_ls_wR_factor_ref 0.0860
_reflns_number_gt 3039
_reflns_number_total 3145
_reflns_threshold_expression I>2sigma(I)
_cod_data_source_file ja052969zsi20050506_083554_06.cif
_cod_data_source_block compound17
_cod_original_cell_volume 894.7(11)
_cod_original_sg_symbol_H-M 'P 21'
_cod_database_code 4111928

loop_
_symmetry_equiv_pos_site_id
_symmetry_equiv_pos_as_xyz
1 x,y,z
2 -x,1/2+y,-z

loop_
_atom_site_label
_atom_site_type_symbol
_atom_site_fract_x
_atom_site_fract_y
_atom_site_fract_z
_atom_site_U_iso_or_equiv
_atom_site_adp_type
_atom_site_occupancy
_atom_site_symmetry_multiplicity
_atom_site_calc_flag
_atom_site_refinement_flags
S1 S 0.81253(5) 0.98555(8) 0.44579(4) 0.04137(14) Uani 1 1 d .
S2 S 0.94660(5) 0.63964(9) 0.76581(4) 0.05115(17) Uani 1 1 d .
O2 O 0.71424(16) 1.1405(3) 0.44505(12) 0.0570(4) Uani 1 1 d .
C6 C 0.74275(17) 0.7722(3) 0.59790(14) 0.0348(4) Uani 1 1 d .
C11 C 0.75440(18) 0.8133(4) 0.34077(14) 0.0409(5) Uani 1 1 d .
O3 O 0.93731(16) 1.0585(3) 0.44273(12) 0.0634(5) Uani 1 1 d .
N1 N 0.83927(15) 0.8423(3) 0.54637(12) 0.0381(4) Uani 1 1 d .
H1 H 0.9172 0.8018 0.5733 0.046 Uiso 1 1 calc R
C5 C 0.7172(2) 0.9617(4) 0.66282(16) 0.0438(5) Uani 1 1 d .
H5 H 0.6792 1.0791 0.6165 0.053 Uiso 1 1 calc R
C1 C 0.8993(2) 0.8849(4) 0.81778(16) 0.0479(5) Uani 1 1 d .
H1A H 0.9779 0.9499 0.8612 0.057 Uiso 1 1 calc R
C7 C 0.8028(2) 0.5813(3) 0.66441(17) 0.0443(5) Uani 1 1 d .
H7A H 0.8231 0.4712 0.6217 0.053 Uiso 1 1 calc R
H7B H 0.7392 0.5217 0.6938 0.053 Uiso 1 1 calc R
C14 C 0.6668(3) 0.5467(5) 0.17362(17) 0.0576(7) Uani 1 1 d .
C10 C 0.6198(2) 0.6918(4) 0.52096(18) 0.0525(6) Uani 1 1 d .
H10A H 0.5813 0.8074 0.4765 0.063 Uiso 1 1 calc R
H10B H 0.5607 0.6417 0.5560 0.063 Uiso 1 1 calc R
H10C H 0.6403 0.5760 0.4823 0.063 Uiso 1 1 calc R
C12 C 0.8150(2) 0.6207(5) 0.33639(17) 0.0580(6) Uani 1 1 d .
H12 H 0.8857 0.5802 0.3891 0.070 Uiso 1 1 calc R
C2 C 0.8083(2) 0.8481(5) 0.88451(17) 0.0591(6) Uani 1 1 d .
H2 H 0.7944 0.9892 0.9113 0.071 Uiso 1 1 calc R
O1 O 0.6240(2) 0.6226(5) 0.83945(16) 0.0956(8) Uani 1 1 d .
C8 C 0.8414(2) 1.0464(3) 0.73509(17) 0.0500(5) Uani 1 1 d .
H8A H 0.9024 1.0770 0.6976 0.060 Uiso 1 1 calc R
H8B H 0.8241 1.1798 0.7653 0.060 Uiso 1 1 calc R
C13 C 0.7711(2) 0.4882(5) 0.25406(18) 0.0622(6) Uani 1 1 d .
H13 H 0.8117 0.3573 0.2521 0.075 Uiso 1 1 calc R
C3 C 0.6789(2) 0.7738(5) 0.81788(19) 0.0624(7) Uani 1 1 d .
C9 C 0.8629(3) 0.7040(7) 0.9748(2) 0.0864(11) Uani 1 1 d .
H9A H 0.8090 0.7101 1.0189 0.104 Uiso 1 1 calc R
H9B H 0.9477 0.7517 1.0104 0.104 Uiso 1 1 calc R
H9C H 0.8666 0.5586 0.9522 0.104 Uiso 1 1 calc R
C15 C 0.6076(2) 0.7408(5) 0.18052(18) 0.0643(7) Uani 1 1 d .
H15 H 0.5372 0.7825 0.1278 0.077 Uiso 1 1 calc R
C16 C 0.6493(2) 0.8733(4) 0.26246(16) 0.0529(6) Uani 1 1 d .
H16 H 0.6074 1.0025 0.2654 0.063 Uiso 1 1 calc R
C4 C 0.6224(2) 0.9056(5) 0.72322(19) 0.0653(7) Uani 1 1 d .
H4A H 0.5886 1.0385 0.7422 0.078 Uiso 1 1 calc R
H4B H 0.5510 0.8266 0.6795 0.078 Uiso 1 1 calc R
C17 C 0.6187(3) 0.3987(6) 0.0847(2) 0.0847(10) Uani 1 1 d .
H17A H 0.5374 0.3397 0.0852 0.102 Uiso 1 1 calc R
H17B H 0.6792 0.2841 0.0888 0.102 Uiso 1 1 calc R
H17C H 0.6090 0.4779 0.0233 0.102 Uiso 1 1 calc R

loop_
_atom_site_aniso_label
_atom_site_aniso_U_11
_atom_site_aniso_U_22
_atom_site_aniso_U_33
_atom_site_aniso_U_23
_atom_site_aniso_U_13
_atom_site_aniso_U_12
S1 0.0415(3) 0.0447(3) 0.0367(3) 0.0055(2) 0.00933(19) -0.0065(2)
S2 0.0485(3) 0.0494(3) 0.0500(3) 0.0093(3) 0.0053(2) 0.0069(3)
O2 0.0737(10) 0.0425(8) 0.0525(9) 0.0107(8) 0.0145(8) 0.0082(8)
C6 0.0333(9) 0.0350(10) 0.0369(10) 0.0040(8) 0.0115(8) -0.0020(8)
C11 0.0343(10) 0.0554(12) 0.0322(10) 0.0044(9) 0.0084(8) -0.0039(9)
O3 0.0554(9) 0.0862(13) 0.0462(9) 0.0084(9) 0.0110(7) -0.0298(9)
N1 0.0320(8) 0.0468(10) 0.0349(8) 0.0040(8) 0.0085(6) 0.0005(7)
C5 0.0549(12) 0.0362(11) 0.0425(11) 0.0090(9) 0.0173(9) 0.0106(10)
C1 0.0565(12) 0.0451(12) 0.0396(11) -0.0013(10) 0.0100(9) -0.0145(10)
C7 0.0534(12) 0.0329(10) 0.0452(11) 0.0023(9) 0.0118(9) -0.0004(9)
C14 0.0656(15) 0.0737(17) 0.0337(11) -0.0035(11) 0.0147(10) -0.0241(13)
C10 0.0411(12) 0.0613(15) 0.0524(13) 0.0070(11) 0.0090(10) -0.0095(10)
C12 0.0469(12) 0.0733(17) 0.0461(12) -0.0033(13) 0.0011(10) 0.0129(13)
C2 0.0756(16) 0.0648(16) 0.0390(12) 0.0029(11) 0.0196(11) -0.0070(13)
O1 0.0754(12) 0.141(2) 0.0701(13) 0.0258(15) 0.0212(10) -0.0416(15)
C8 0.0750(15) 0.0297(10) 0.0478(12) -0.0026(9) 0.0218(11) -0.0046(10)
C13 0.0653(14) 0.0698(16) 0.0500(13) -0.0089(13) 0.0140(11) 0.0056(14)
C3 0.0564(14) 0.0901(19) 0.0493(13) 0.0069(14) 0.0291(11) -0.0008(14)
C9 0.085(2) 0.116(3) 0.0522(16) 0.0217(17) 0.0102(14) -0.022(2)
C15 0.0608(15) 0.0790(19) 0.0380(12) 0.0148(12) -0.0098(11) -0.0082(14)
C16 0.0506(12) 0.0586(14) 0.0411(12) 0.0129(11) -0.0002(10) 0.0030(11)
C4 0.0533(14) 0.094(2) 0.0541(14) 0.0091(14) 0.0239(11) 0.0216(14)
C17 0.112(2) 0.095(2) 0.0440(14) -0.0118(15) 0.0167(15) -0.042(2)

loop_
_atom_type_symbol
_atom_type_description
_atom_type_scat_dispersion_real
_atom_type_scat_dispersion_imag
_atom_type_scat_source
S S 0.1246 0.1234 'International Tables Vol C Tables 4.2.6.8 and 6.1.1.4'
O O 0.0106 0.0060 'International Tables Vol C Tables 4.2.6.8 and 6.1.1.4'
N N 0.0061 0.0033 'International Tables Vol C Tables 4.2.6.8 and 6.1.1.4'
H H 0.0000 0.0000 'International Tables Vol C Tables 4.2.6.8 and 6.1.1.4'
C C 0.0033 0.0016 'International Tables Vol C Tables 4.2.6.8 and 6.1.1.4'

loop_
_geom_angle_atom_site_label_1
_geom_angle_atom_site_label_2
_geom_angle_atom_site_label_3
_geom_angle
O2 S1 O3 119.60(12)
O2 S1 N1 109.14(10)
O3 S1 N1 105.11(9)
O2 S1 C11 108.02(11)
O3 S1 C11 106.53(10)
N1 S1 C11 107.95(11)
C7 S2 C1 101.15(11)
N1 C6 C7 105.99(16)
N1 C6 C10 110.95(17)
C7 C6 C10 107.55(18)
N1 C6 C5 108.73(16)
C7 C6 C5 110.97(17)
C10 C6 C5 112.46(18)
C12 C11 C16 120.0(2)
C12 C11 S1 119.96(16)
C16 C11 S1 120.04(19)
C6 N1 S1 126.65(13)
C6 N1 H1 116.7
S1 N1 H1 116.7
C8 C5 C4 109.2(2)
C8 C5 C6 111.60(17)
C4 C5 C6 113.6(2)
C8 C5 H5 107.4
C4 C5 H5 107.4
C6 C5 H5 107.4
C8 C1 C2 110.3(2)
C8 C1 S2 111.13(16)
C2 C1 S2 114.29(17)
C8 C1 H1A 106.9
C2 C1 H1A 106.9
S2 C1 H1A 106.9
C6 C7 S2 115.79(15)
C6 C7 H7A 108.3
S2 C7 H7A 108.3
C6 C7 H7B 108.3
S2 C7 H7B 108.3
H7A C7 H7B 107.4
C15 C14 C13 117.5(2)
C15 C14 C17 122.0(3)
C13 C14 C17 120.4(3)
C6 C10 H10A 109.5
C6 C10 H10B 109.5
H10A C10 H10B 109.5
C6 C10 H10C 109.5
H10A C10 H10C 109.5
H10B C10 H10C 109.5
C13 C12 C11 120.0(2)
C13 C12 H12 120.0
C11 C12 H12 120.0
C9 C2 C3 113.4(2)
C9 C2 C1 114.2(2)
C3 C2 C1 108.9(2)
C9 C2 H2 106.6
C3 C2 H2 106.6
C1 C2 H2 106.6
C1 C8 C5 111.35(18)
C1 C8 H8A 109.4
C5 C8 H8A 109.4
C1 C8 H8B 109.4
C5 C8 H8B 109.4
H8A C8 H8B 108.0
C12 C13 C14 121.1(3)
C12 C13 H13 119.5
C14 C13 H13 119.5
O1 C3 C4 122.1(3)
O1 C3 C2 122.1(3)
C4 C3 C2 115.8(2)
C2 C9 H9A 109.5
C2 C9 H9B 109.5
H9A C9 H9B 109.5
C2 C9 H9C 109.5
H9A C9 H9C 109.5
H9B C9 H9C 109.5
C16 C15 C14 122.1(2)
C16 C15 H15 119.0
C14 C15 H15 119.0
C15 C16 C11 119.3(2)
C15 C16 H16 120.3
C11 C16 H16 120.3
C3 C4 C5 114.88(19)
C3 C4 H4A 108.5
C5 C4 H4A 108.5
C3 C4 H4B 108.5
C5 C4 H4B 108.5
H4A C4 H4B 107.5
C14 C17 H17A 109.5
C14 C17 H17B 109.5
H17A C17 H17B 109.5
C14 C17 H17C 109.5
H17A C17 H17C 109.5
H17B C17 H17C 109.5

loop_
_geom_bond_atom_site_label_1
_geom_bond_atom_site_label_2
_geom_bond_distance
S1 O2 1.4366(19)
S1 O3 1.4431(19)
S1 N1 1.6051(18)
S1 C11 1.768(2)
S2 C7 1.813(2)
S2 C1 1.821(3)
C6 N1 1.492(2)
C6 C7 1.528(3)
C6 C10 1.535(3)
C6 C5 1.553(3)
C11 C12 1.376(4)
C11 C16 1.381(3)
N1 H1 0.8600
C5 C8 1.526(3)
C5 C4 1.540(3)
C5 H5 0.9800
C1 C8 1.516(3)
C1 C2 1.551(3)
C1 H1A 0.9800
C7 H7A 0.9700
C7 H7B 0.9700
C14 C15 1.384(4)
C14 C13 1.390(4)
C14 C17 1.503(4)
C10 H10A 0.9600
C10 H10B 0.9600
C10 H10C 0.9600
C12 C13 1.374(4)
C12 H12 0.9300
C2 C9 1.512(4)
C2 C3 1.516(4)
C2 H2 0.9800
O1 C3 1.196(4)
C8 H8A 0.9700
C8 H8B 0.9700
C13 H13 0.9300
C3 C4 1.516(4)
C9 H9A 0.9600
C9 H9B 0.9600
C9 H9C 0.9600
C15 C16 1.368(4)
C15 H15 0.9300
C16 H16 0.9300
C4 H4A 0.9700
C4 H4B 0.9700
C17 H17A 0.9600
C17 H17B 0.9600
C17 H17C 0.9600

loop_
_geom_torsion_atom_site_label_1
_geom_torsion_atom_site_label_2
_geom_torsion_atom_site_label_3
_geom_torsion_atom_site_label_4
_geom_torsion
O2 S1 C11 C12 -164.26(18)
O3 S1 C11 C12 66.1(2)
N1 S1 C11 C12 -46.4(2)
O2 S1 C11 C16 16.6(2)
O3 S1 C11 C16 -113.01(19)
N1 S1 C11 C16 134.53(18)
C7 C6 N1 S1 160.52(15)
C10 C6 N1 S1 44.1(2)
C5 C6 N1 S1 -80.1(2)
O2 S1 N1 C6 35.03(19)
O3 S1 N1 C6 164.46(17)
C11 S1 N1 C6 -82.14(18)
N1 C6 C5 C8 -53.9(2)
C7 C6 C5 C8 62.3(2)
C10 C6 C5 C8 -177.16(18)
N1 C6 C5 C4 -177.78(16)
C7 C6 C5 C4 -61.6(2)
C10 C6 C5 C4 58.9(2)
C7 S2 C1 C8 -49.00(18)
C7 S2 C1 C2 76.64(18)
N1 C6 C7 S2 64.0(2)
C10 C6 C7 S2 -177.24(15)
C5 C6 C7 S2 -53.9(2)
C1 S2 C7 C6 45.66(19)
C16 C11 C12 C13 0.1(4)
S1 C11 C12 C13 -179.0(2)
C8 C1 C2 C9 -174.9(2)
S2 C1 C2 C9 59.0(3)
C8 C1 C2 C3 57.1(3)
S2 C1 C2 C3 -69.0(3)
C2 C1 C8 C5 -63.8(2)
S2 C1 C8 C5 64.0(2)
C4 C5 C8 C1 57.0(3)
C6 C5 C8 C1 -69.4(2)
C11 C12 C13 C14 1.0(4)
C15 C14 C13 C12 -1.3(4)
C17 C14 C13 C12 -179.2(2)
C9 C2 C3 O1 4.1(4)
C1 C2 C3 O1 132.5(3)
C9 C2 C3 C4 -177.0(2)
C1 C2 C3 C4 -48.6(3)
C13 C14 C15 C16 0.5(4)
C17 C14 C15 C16 178.4(3)
C14 C15 C16 C11 0.5(4)
C12 C11 C16 C15 -0.8(3)
S1 C11 C16 C15 178.29(19)
O1 C3 C4 C5 -135.5(3)
C2 C3 C4 C5 45.5(4)
C8 C5 C4 C3 -47.4(3)
C6 C5 C4 C3 77.9(3)
